data_2224357
loop_
_publ_author_name
'Tadbuppa, Primjira P.'
'Tiekink, Edward R. T.'

_publ_section_title
'[(<i>Z</i>)-<i>O</i>-Ethyl-<i>N</i>-(<i>p</i>-tolyl)thiocarbamato-\k<i>S</i>](triphenylphosphine)-\k<i>P</i>]gold(I)'
_journal_coeditor_code LH2951
_journal_issue 12
_journal_name_full 'Acta Crystallographica Section E'
_journal_page_first m1587
_journal_paper_doi 10.1107/S1600536809047618
_journal_volume 65
_journal_year 2009
_chemical_formula_iupac '[Au (C10 H12 N O S) (C18 H15 P)]'
_chemical_formula_moiety 'C28 H27 Au N O P S'
_chemical_formula_sum 'C28 H27 Au N O P S'
_chemical_formula_weight 653.50
_chemical_name_systematic
;
[(<i>Z</i>)-<i>O</i>-Ethyl-<i>N</i>-(<i>p</i>-tolyl)thiocarbamato-
\k<i>S</i>](triphenylphosphine)-\k<i>P</i>]gold(I)
;
_space_group_IT_number 2
_symmetry_cell_setting triclinic
_symmetry_space_group_name_Hall '-P 1'
_symmetry_space_group_name_H-M 'P -1'
_atom_sites_solution_hydrogens geom
_atom_sites_solution_primary direct
_atom_sites_solution_secondary difmap
_audit_creation_method SHELXL-97
_cell_angle_alpha 65.4820(10)
_cell_angle_beta 89.7650(10)
_cell_angle_gamma 80.6350(10)
_cell_formula_units_Z 2
_cell_length_a 8.6676(5)
_cell_length_b 12.1397(6)
_cell_length_c 13.2378(7)
_cell_measurement_reflns_used 6912
_cell_measurement_temperature 223(2)
_cell_measurement_theta_max 29.9
_cell_measurement_theta_min 2.4
_cell_volume 1247.30(12)
_computing_cell_refinement 'SAINT (Bruker, 2000)'
_computing_data_collection 'SMART (Bruker, 2000)'
_computing_data_reduction 'SAINT (Bruker, 2000)'
_computing_molecular_graphics 'DIAMOND (Brandenburg, 2006)'
_computing_publication_material 'publCIF (Westrip, 2009)'
_computing_structure_refinement 'SHELXL97 (Sheldrick, 2008)'
_computing_structure_solution '<i>PATTY</i> in DIRDIF92 (Beurskens <i>et al.</i>,  1992)'
_diffrn_ambient_temperature 223(2)
_diffrn_measured_fraction_theta_full 0.995
_diffrn_measured_fraction_theta_max 0.995
_diffrn_measurement_device_type 'Bruker SMART CCD'
_diffrn_measurement_method \w
_diffrn_radiation_monochromator graphite
_diffrn_radiation_source 'fine-focus sealed tube'
_diffrn_radiation_type MoK\a
_diffrn_radiation_wavelength 0.71069
_diffrn_reflns_av_R_equivalents 0.0186
_diffrn_reflns_av_sigmaI/netI 0.0329
_diffrn_reflns_limit_h_max 11
_diffrn_reflns_limit_h_min -11
_diffrn_reflns_limit_k_max 15
_diffrn_reflns_limit_k_min -14
_diffrn_reflns_limit_l_max 17
_diffrn_reflns_limit_l_min -11
_diffrn_reflns_number 8852
_diffrn_reflns_theta_full 27.5
_diffrn_reflns_theta_max 27.50
_diffrn_reflns_theta_min 1.87
_diffrn_standards_decay_% 0
_diffrn_standards_number 0
_exptl_absorpt_coefficient_mu 6.066
_exptl_absorpt_correction_T_max 1
_exptl_absorpt_correction_T_min 0.311
_exptl_absorpt_correction_type multi-scan
_exptl_absorpt_process_details '(SADABS; Bruker, 2000)'
_exptl_crystal_colour colourless
_exptl_crystal_density_diffrn 1.740
_exptl_crystal_density_method 'not measured'
_exptl_crystal_description block
_exptl_crystal_F_000 640
_exptl_crystal_size_max 0.31
_exptl_crystal_size_mid 0.16
_exptl_crystal_size_min 0.16
_refine_diff_density_max 1.41
_refine_diff_density_min -0.98
_refine_ls_extinction_method none
_refine_ls_goodness_of_fit_ref 1.04
_refine_ls_hydrogen_treatment constr
_refine_ls_matrix_type full
_refine_ls_number_parameters 299
_refine_ls_number_reflns 5702
_refine_ls_number_restraints 0
_refine_ls_restrained_S_all 1.04
_refine_ls_R_factor_all 0.027
_refine_ls_R_factor_gt 0.025
_refine_ls_shift/su_max 0.001
_refine_ls_shift/su_mean 0.000
_refine_ls_structure_factor_coef Fsqd
_refine_ls_weighting_details 'calc w=1/[\s^2^(Fo^2^)+(0.0515P)^2^+0.0366P] where P=(Fo^2^+2Fc^2^)/3'
_refine_ls_weighting_scheme calc
_refine_ls_wR_factor_gt 0.074
_refine_ls_wR_factor_ref 0.074
_reflns_number_gt 5380
_reflns_number_total 5702
_reflns_threshold_expression I>2\s(I)
_cod_data_source_file lh2951.cif
_cod_data_source_block I
_cod_database_code 2224357
_cod_database_fobs_code 2224357

loop_
_symmetry_equiv_pos_as_xyz
'x, y, z'
'-x, -y, -z'

loop_
_atom_site_type_symbol
_atom_site_label
_atom_site_fract_x
_atom_site_fract_y
_atom_site_fract_z
_atom_site_U_iso_or_equiv
_atom_site_adp_type
_atom_site_calc_flag
_atom_site_refinement_flags
_atom_site_occupancy
_atom_site_disorder_assembly
_atom_site_disorder_group
Au Au 0.133778(13) 0.439781(10) 0.172306(9) 0.03279(6) Uani d . 1 . .
S S1 -0.03428(11) 0.61652(8) 0.06097(8) 0.03801(18) Uani d . 1 . .
P P1 0.28847(10) 0.26188(8) 0.28627(7) 0.03056(17) Uani d . 1 . .
O O1 -0.1531(3) 0.8119(2) 0.0773(2) 0.0404(5) Uani d . 1 . .
N N1 0.0908(4) 0.7459(3) 0.1633(3) 0.0434(7) Uani d . 1 . .
C C1 -0.0164(4) 0.7286(3) 0.1099(3) 0.0341(6) Uani d . 1 . .
C C2 0.2387(4) 0.6696(3) 0.2015(3) 0.0368(7) Uani d . 1 . .
C C3 0.3647(5) 0.6845(4) 0.1339(4) 0.0471(8) Uani d . 1 . .
H H3 0.3482 0.7387 0.0581 0.056 Uiso calc R 1 . .
C C4 0.5130(5) 0.6205(4) 0.1775(4) 0.0473(9) Uani d . 1 . .
H H4 0.5966 0.6326 0.1308 0.057 Uiso calc R 1 . .
C C5 0.5420(4) 0.5380(3) 0.2896(3) 0.0405(8) Uani d . 1 . .
C C6 0.4168(5) 0.5244(3) 0.3562(3) 0.0408(8) Uani d . 1 . .
H H6 0.4331 0.4705 0.4322 0.049 Uiso calc R 1 . .
C C7 0.2677(4) 0.5889(3) 0.3127(3) 0.0400(8) Uani d . 1 . .
H H7 0.1844 0.5777 0.3596 0.048 Uiso calc R 1 . .
C C8 0.7037(5) 0.4652(4) 0.3367(4) 0.0589(11) Uani d . 1 . .
H H8A 0.7252 0.4645 0.4089 0.088 Uiso calc R 1 . .
H H8B 0.7810 0.5029 0.2867 0.088 Uiso calc R 1 . .
H H8C 0.7089 0.3815 0.3449 0.088 Uiso calc R 1 . .
C C9 -0.1632(4) 0.9157(3) 0.1064(3) 0.0400(7) Uani d . 1 . .
H H9A -0.0921 0.9706 0.0639 0.048 Uiso calc R 1 . .
H H9B -0.1352 0.8872 0.1859 0.048 Uiso calc R 1 . .
C C10 -0.3300(5) 0.9812(4) 0.0780(4) 0.0523(10) Uani d . 1 . .
H H10A -0.3432 1.0516 0.0964 0.078 Uiso calc R 1 . .
H H10B -0.3988 0.9256 0.1203 0.078 Uiso calc R 1 . .
H H10C -0.3558 1.0090 -0.0009 0.078 Uiso calc R 1 . .
C C11 0.4880(4) 0.2449(3) 0.2467(3) 0.0338(6) Uani d . 1 . .
C C12 0.5368(4) 0.3463(3) 0.1625(3) 0.0399(7) Uani d . 1 . .
H H12 0.4657 0.4204 0.1259 0.048 Uiso calc R 1 . .
C C13 0.6905(5) 0.3367(4) 0.1334(4) 0.0540(10) Uani d . 1 . .
H H13 0.7241 0.4050 0.0778 0.065 Uiso calc R 1 . .
C C14 0.7948(5) 0.2275(5) 0.1856(4) 0.0569(11) Uani d . 1 . .
H H14 0.8991 0.2221 0.1658 0.068 Uiso calc R 1 . .
C C15 0.7465(5) 0.1256(4) 0.2670(4) 0.0559(11) Uani d . 1 . .
H H15 0.8175 0.0512 0.3019 0.067 Uiso calc R 1 . .
C C16 0.5923(5) 0.1342(4) 0.2969(3) 0.0439(8) Uani d . 1 . .
H H16 0.5587 0.0651 0.3512 0.053 Uiso calc R 1 . .
C C17 0.2276(4) 0.1190(3) 0.3033(3) 0.0321(6) Uani d . 1 . .
C C18 0.1892(4) 0.0357(3) 0.4049(3) 0.0383(7) Uani d . 1 . .
H H18 0.1924 0.0535 0.4675 0.046 Uiso calc R 1 . .
C C19 0.1460(5) -0.0739(3) 0.4155(4) 0.0444(8) Uani d . 1 . .
H H19 0.1196 -0.1299 0.4846 0.053 Uiso calc R 1 . .
C C20 0.1424(4) -0.0992(3) 0.3228(4) 0.0456(8) Uani d . 1 . .
H H20 0.1145 -0.1733 0.3291 0.055 Uiso calc R 1 . .
C C21 0.1794(5) -0.0163(4) 0.2211(4) 0.0453(8) Uani d . 1 . .
H H21 0.1759 -0.0344 0.1587 0.054 Uiso calc R 1 . .
C C22 0.2216(4) 0.0927(3) 0.2101(3) 0.0400(8) Uani d . 1 . .
H H22 0.2461 0.1490 0.1404 0.048 Uiso calc R 1 . .
C C23 0.2960(4) 0.2546(3) 0.4263(3) 0.0329(6) Uani d . 1 . .
C C24 0.1596(4) 0.3020(3) 0.4609(3) 0.0400(7) Uani d . 1 . .
H H24 0.0671 0.3331 0.4138 0.048 Uiso calc R 1 . .
C C25 0.1605(5) 0.3033(4) 0.5653(3) 0.0483(9) Uani d . 1 . .
H H25 0.0678 0.3341 0.5892 0.058 Uiso calc R 1 . .
C C26 0.2956(5) 0.2601(4) 0.6341(3) 0.0496(9) Uani d . 1 . .
H H26 0.2960 0.2643 0.7034 0.059 Uiso calc R 1 . .
C C27 0.4302(6) 0.2107(4) 0.6016(3) 0.0505(9) Uani d . 1 . .
H H27 0.5214 0.1779 0.6500 0.061 Uiso calc R 1 . .
C C28 0.4315(4) 0.2093(3) 0.4973(3) 0.0421(8) Uani d . 1 . .
H H28 0.5245 0.1774 0.4745 0.051 Uiso calc R 1 . .

loop_
_atom_site_aniso_label
_atom_site_aniso_U_11
_atom_site_aniso_U_22
_atom_site_aniso_U_33
_atom_site_aniso_U_12
_atom_site_aniso_U_13
_atom_site_aniso_U_23
Au 0.03425(8) 0.02878(8) 0.03499(9) -0.00471(5) 0.00208(5) -0.01337(6)
S1 0.0414(4) 0.0333(4) 0.0401(4) -0.0021(3) -0.0074(3) -0.0178(4)
P1 0.0324(4) 0.0270(4) 0.0332(4) -0.0056(3) 0.0028(3) -0.0134(3)
O1 0.0382(12) 0.0349(12) 0.0474(14) 0.0010(10) -0.0073(10) -0.0193(11)
N1 0.0396(16) 0.0362(15) 0.0541(19) 0.0010(13) -0.0107(14) -0.0214(14)
C1 0.0376(16) 0.0299(15) 0.0355(16) -0.0050(13) 0.0019(13) -0.0147(13)
C2 0.0347(16) 0.0320(16) 0.0493(19) -0.0045(13) -0.0058(14) -0.0229(15)
C3 0.048(2) 0.0419(19) 0.048(2) -0.0037(16) -0.0011(17) -0.0176(17)
C4 0.042(2) 0.048(2) 0.053(2) -0.0086(17) 0.0077(17) -0.0216(18)
C5 0.0341(16) 0.0389(18) 0.056(2) -0.0046(14) -0.0038(15) -0.0279(17)
C6 0.0454(19) 0.0317(16) 0.0439(19) -0.0042(15) -0.0082(15) -0.0153(15)
C7 0.0358(17) 0.0353(17) 0.051(2) -0.0082(14) 0.0031(15) -0.0194(16)
C8 0.041(2) 0.058(3) 0.080(3) 0.0024(19) -0.013(2) -0.034(2)
C9 0.0420(18) 0.0328(16) 0.0432(19) 0.0000(14) 0.0002(14) -0.0162(15)
C10 0.047(2) 0.046(2) 0.056(2) 0.0086(17) -0.0033(18) -0.0202(19)
C11 0.0319(15) 0.0360(16) 0.0370(16) -0.0052(13) 0.0041(12) -0.0190(14)
C12 0.0380(17) 0.0413(18) 0.0412(18) -0.0096(14) 0.0066(14) -0.0173(15)
C13 0.046(2) 0.065(3) 0.059(3) -0.0207(19) 0.0164(19) -0.029(2)
C14 0.039(2) 0.082(3) 0.059(3) -0.010(2) 0.0087(19) -0.039(3)
C15 0.046(2) 0.066(3) 0.053(2) 0.009(2) 0.0006(18) -0.028(2)
C16 0.045(2) 0.0393(19) 0.045(2) -0.0010(15) 0.0049(16) -0.0185(16)
C17 0.0294(14) 0.0291(15) 0.0396(17) -0.0053(12) -0.0002(12) -0.0161(13)
C18 0.0412(17) 0.0340(17) 0.0427(18) -0.0081(14) 0.0037(14) -0.0186(15)
C19 0.045(2) 0.0335(17) 0.051(2) -0.0118(15) 0.0093(16) -0.0134(16)
C20 0.0419(19) 0.0358(18) 0.067(2) -0.0097(15) 0.0022(17) -0.0280(18)
C21 0.047(2) 0.047(2) 0.053(2) -0.0094(16) -0.0005(16) -0.0313(18)
C22 0.0443(19) 0.0389(18) 0.0398(18) -0.0078(15) -0.0010(15) -0.0191(15)
C23 0.0380(16) 0.0286(15) 0.0352(16) -0.0098(12) 0.0043(13) -0.0149(13)
C24 0.0390(17) 0.0413(18) 0.0453(19) -0.0116(14) 0.0076(14) -0.0222(16)
C25 0.054(2) 0.052(2) 0.049(2) -0.0184(18) 0.0194(18) -0.0282(19)
C26 0.071(3) 0.050(2) 0.0357(18) -0.026(2) 0.0125(18) -0.0202(17)
C27 0.065(3) 0.041(2) 0.0396(19) -0.0112(18) -0.0068(17) -0.0106(16)
C28 0.0433(19) 0.0403(18) 0.0423(19) -0.0064(15) 0.0006(15) -0.0171(15)

loop_
_atom_type_symbol
_atom_type_description
_atom_type_scat_dispersion_real
_atom_type_scat_dispersion_imag
_atom_type_scat_source
C C 0.0033 0.0016 'International Tables Vol C Tables 4.2.6.8 and 6.1.1.4'
H H 0.0000 0.0000 'International Tables Vol C Tables 4.2.6.8 and 6.1.1.4'
Au Au -2.0133 8.8022 'International Tables Vol C Tables 4.2.6.8 and 6.1.1.4'
N N 0.0061 0.0033 'International Tables Vol C Tables 4.2.6.8 and 6.1.1.4'
O O 0.0106 0.0060 'International Tables Vol C Tables 4.2.6.8 and 6.1.1.4'
P P 0.1023 0.0942 'International Tables Vol C Tables 4.2.6.8 and 6.1.1.4'
S S 0.1246 0.1234 'International Tables Vol C Tables 4.2.6.8 and 6.1.1.4'

loop_
_geom_angle_atom_site_label_1
_geom_angle_atom_site_label_2
_geom_angle_atom_site_label_3
_geom_angle_site_symmetry_1
_geom_angle_site_symmetry_3
_geom_angle
_geom_angle_publ_flag
P1 Au S1 . . 177.07(3) y
C1 S1 Au . . 107.44(12) ?
C11 P1 C17 . . 103.77(15) ?
C11 P1 C23 . . 107.57(15) ?
C17 P1 C23 . . 104.35(15) ?
C11 P1 Au . . 114.08(12) ?
C17 P1 Au . . 117.45(11) ?
C23 P1 Au . . 108.81(11) ?
C1 O1 C9 . . 116.6(3) ?
C1 N1 C2 . . 125.5(3) ?
N1 C1 O1 . . 118.6(3) ?
N1 C1 S1 . . 134.4(3) ?
O1 C1 S1 . . 107.0(2) ?
C7 C2 C3 . . 118.0(3) ?
C7 C2 N1 . . 119.7(3) ?
C3 C2 N1 . . 121.7(3) ?
C4 C3 C2 . . 120.6(4) ?
C4 C3 H3 . . 119.7 ?
C2 C3 H3 . . 119.7 ?
C3 C4 C5 . . 121.4(4) ?
C3 C4 H4 . . 119.3 ?
C5 C4 H4 . . 119.3 ?
C6 C5 C4 . . 117.6(3) ?
C6 C5 C8 . . 120.9(4) ?
C4 C5 C8 . . 121.5(4) ?
C5 C6 C7 . . 121.0(4) ?
C5 C6 H6 . . 119.5 ?
C7 C6 H6 . . 119.5 ?
C2 C7 C6 . . 121.4(4) ?
C2 C7 H7 . . 119.3 ?
C6 C7 H7 . . 119.3 ?
C5 C8 H8A . . 109.5 ?
C5 C8 H8B . . 109.5 ?
H8A C8 H8B . . 109.5 ?
C5 C8 H8C . . 109.5 ?
H8A C8 H8C . . 109.5 ?
H8B C8 H8C . . 109.5 ?
O1 C9 C10 . . 106.2(3) ?
O1 C9 H9A . . 110.5 ?
C10 C9 H9A . . 110.5 ?
O1 C9 H9B . . 110.5 ?
C10 C9 H9B . . 110.5 ?
H9A C9 H9B . . 108.7 ?
C9 C10 H10A . . 109.5 ?
C9 C10 H10B . . 109.5 ?
H10A C10 H10B . . 109.5 ?
C9 C10 H10C . . 109.5 ?
H10A C10 H10C . . 109.5 ?
H10B C10 H10C . . 109.5 ?
C16 C11 C12 . . 119.7(3) ?
C16 C11 P1 . . 121.7(3) ?
C12 C11 P1 . . 118.6(3) ?
C13 C12 C11 . . 119.6(4) ?
C13 C12 H12 . . 120.2 ?
C11 C12 H12 . . 120.2 ?
C14 C13 C12 . . 120.4(4) ?
C14 C13 H13 . . 119.8 ?
C12 C13 H13 . . 119.8 ?
C13 C14 C15 . . 120.4(4) ?
C13 C14 H14 . . 119.8 ?
C15 C14 H14 . . 119.8 ?
C14 C15 C16 . . 119.7(4) ?
C14 C15 H15 . . 120.2 ?
C16 C15 H15 . . 120.2 ?
C11 C16 C15 . . 120.1(4) ?
C11 C16 H16 . . 119.9 ?
C15 C16 H16 . . 119.9 ?
C18 C17 C22 . . 119.4(3) ?
C18 C17 P1 . . 122.3(3) ?
C22 C17 P1 . . 118.3(3) ?
C17 C18 C19 . . 120.9(3) ?
C17 C18 H18 . . 119.6 ?
C19 C18 H18 . . 119.6 ?
C20 C19 C18 . . 119.0(4) ?
C20 C19 H19 . . 120.5 ?
C18 C19 H19 . . 120.5 ?
C21 C20 C19 . . 120.5(3) ?
C21 C20 H20 . . 119.8 ?
C19 C20 H20 . . 119.8 ?
C20 C21 C22 . . 120.7(4) ?
C20 C21 H21 . . 119.6 ?
C22 C21 H21 . . 119.6 ?
C21 C22 C17 . . 119.5(4) ?
C21 C22 H22 . . 120.2 ?
C17 C22 H22 . . 120.2 ?
C24 C23 C28 . . 119.1(3) ?
C24 C23 P1 . . 117.3(3) ?
C28 C23 P1 . . 123.5(3) ?
C25 C24 C23 . . 119.7(4) ?
C25 C24 H24 . . 120.2 ?
C23 C24 H24 . . 120.2 ?
C26 C25 C24 . . 120.7(4) ?
C26 C25 H25 . . 119.7 ?
C24 C25 H25 . . 119.7 ?
C27 C26 C25 . . 120.0(4) ?
C27 C26 H26 . . 120.0 ?
C25 C26 H26 . . 120.0 ?
C26 C27 C28 . . 120.0(4) ?
C26 C27 H27 . . 120.0 ?
C28 C27 H27 . . 120.0 ?
C27 C28 C23 . . 120.4(4) ?
C27 C28 H28 . . 119.8 ?
C23 C28 H28 . . 119.8 ?

loop_
_geom_bond_atom_site_label_1
_geom_bond_atom_site_label_2
_geom_bond_site_symmetry_2
_geom_bond_distance
_geom_bond_publ_flag
Au S1 . 2.2964(9) y
Au P1 . 2.2601(9) y
S1 C1 . 1.759(3) ?
P1 C11 . 1.810(3) ?
P1 C17 . 1.819(3) ?
P1 C23 . 1.820(3) ?
O1 C1 . 1.365(4) ?
O1 C9 . 1.453(4) ?
N1 C1 . 1.265(5) ?
N1 C2 . 1.409(4) ?
C2 C7 . 1.385(5) ?
C2 C3 . 1.395(5) ?
C3 C4 . 1.378(6) ?
C3 H3 . 0.9400 ?
C4 C5 . 1.400(6) ?
C4 H4 . 0.9400 ?
C5 C6 . 1.383(6) ?
C5 C8 . 1.510(5) ?
C6 C7 . 1.385(5) ?
C6 H6 . 0.9400 ?
C7 H7 . 0.9400 ?
C8 H8A . 0.9700 ?
C8 H8B . 0.9700 ?
C8 H8C . 0.9700 ?
C9 C10 . 1.498(5) ?
C9 H9A . 0.9800 ?
C9 H9B . 0.9800 ?
C10 H10A . 0.9700 ?
C10 H10B . 0.9700 ?
C10 H10C . 0.9700 ?
C11 C16 . 1.390(5) ?
C11 C12 . 1.401(5) ?
C12 C13 . 1.385(5) ?
C12 H12 . 0.9400 ?
C13 C14 . 1.381(7) ?
C13 H13 . 0.9400 ?
C14 C15 . 1.387(7) ?
C14 H14 . 0.9400 ?
C15 C16 . 1.392(6) ?
C15 H15 . 0.9400 ?
C16 H16 . 0.9400 ?
C17 C18 . 1.386(5) ?
C17 C22 . 1.400(5) ?
C18 C19 . 1.392(5) ?
C18 H18 . 0.9400 ?
C19 C20 . 1.386(6) ?
C19 H19 . 0.9400 ?
C20 C21 . 1.380(6) ?
C20 H20 . 0.9400 ?
C21 C22 . 1.380(5) ?
C21 H21 . 0.9400 ?
C22 H22 . 0.9400 ?
C23 C24 . 1.390(5) ?
C23 C28 . 1.391(5) ?
C24 C25 . 1.389(5) ?
C24 H24 . 0.9400 ?
C25 C26 . 1.374(6) ?
C25 H25 . 0.9400 ?
C26 C27 . 1.374(6) ?
C26 H26 . 0.9400 ?
C27 C28 . 1.388(6) ?
C27 H27 . 0.9400 ?
C28 H28 . 0.9400 ?

loop_
_geom_torsion_atom_site_label_1
_geom_torsion_atom_site_label_2
_geom_torsion_atom_site_label_3
_geom_torsion_atom_site_label_4
_geom_torsion_site_symmetry_1
_geom_torsion_site_symmetry_2
_geom_torsion_site_symmetry_3
_geom_torsion_site_symmetry_4
_geom_torsion
_geom_torsion_publ_flag
C2 N1 C1 O1 . . . . -179.2(3) ?
C2 N1 C1 S1 . . . . -0.6(7) ?
C9 O1 C1 N1 . . . . 0.6(5) ?
C9 O1 C1 S1 . . . . -178.4(2) ?
Au S1 C1 N1 . . . . 25.4(4) ?
Au S1 C1 O1 . . . . -155.85(19) ?
C1 N1 C2 C7 . . . . -102.7(5) ?
C1 N1 C2 C3 . . . . 86.4(5) ?
C7 C2 C3 C4 . . . . -0.1(6) ?
N1 C2 C3 C4 . . . . 171.0(4) ?
C2 C3 C4 C5 . . . . 0.8(6) ?
C3 C4 C5 C6 . . . . -1.2(6) ?
C3 C4 C5 C8 . . . . 178.3(4) ?
C4 C5 C6 C7 . . . . 1.0(6) ?
C8 C5 C6 C7 . . . . -178.5(4) ?
C3 C2 C7 C6 . . . . -0.1(5) ?
N1 C2 C7 C6 . . . . -171.4(4) ?
C5 C6 C7 C2 . . . . -0.4(6) ?
C1 O1 C9 C10 . . . . -171.3(3) ?
C17 P1 C11 C16 . . . . -41.1(3) ?
C23 P1 C11 C16 . . . . 69.1(3) ?
Au P1 C11 C16 . . . . -170.1(3) ?
C17 P1 C11 C12 . . . . 138.3(3) ?
C23 P1 C11 C12 . . . . -111.5(3) ?
Au P1 C11 C12 . . . . 9.3(3) ?
C16 C11 C12 C13 . . . . -2.7(5) ?
P1 C11 C12 C13 . . . . 177.8(3) ?
C11 C12 C13 C14 . . . . 1.0(6) ?
C12 C13 C14 C15 . . . . 0.6(7) ?
C13 C14 C15 C16 . . . . -0.6(7) ?
C12 C11 C16 C15 . . . . 2.7(6) ?
P1 C11 C16 C15 . . . . -177.8(3) ?
C14 C15 C16 C11 . . . . -1.1(6) ?
C11 P1 C17 C18 . . . . 116.3(3) ?
C23 P1 C17 C18 . . . . 3.7(3) ?
Au P1 C17 C18 . . . . -116.8(3) ?
C11 P1 C17 C22 . . . . -62.9(3) ?
C23 P1 C17 C22 . . . . -175.5(3) ?
Au P1 C17 C22 . . . . 64.0(3) ?
C22 C17 C18 C19 . . . . 0.5(5) ?
P1 C17 C18 C19 . . . . -178.8(3) ?
C17 C18 C19 C20 . . . . 0.3(6) ?
C18 C19 C20 C21 . . . . -0.7(6) ?
C19 C20 C21 C22 . . . . 0.4(6) ?
C20 C21 C22 C17 . . . . 0.4(6) ?
C18 C17 C22 C21 . . . . -0.8(5) ?
P1 C17 C22 C21 . . . . 178.5(3) ?
C11 P1 C23 C24 . . . . 160.8(3) ?
C17 P1 C23 C24 . . . . -89.4(3) ?
Au P1 C23 C24 . . . . 36.7(3) ?
C11 P1 C23 C28 . . . . -16.4(3) ?
C17 P1 C23 C28 . . . . 93.4(3) ?
Au P1 C23 C28 . . . . -140.5(3) ?
C28 C23 C24 C25 . . . . -0.1(5) ?
P1 C23 C24 C25 . . . . -177.4(3) ?
C23 C24 C25 C26 . . . . 1.1(6) ?
C24 C25 C26 C27 . . . . -2.4(6) ?
C25 C26 C27 C28 . . . . 2.7(6) ?
C26 C27 C28 C23 . . . . -1.7(6) ?
C24 C23 C28 C27 . . . . 0.4(5) ?
P1 C23 C28 C27 . . . . 177.6(3) ?
